data_4083917
loop_
_publ_author_name
'Semproni, Scott P.'
'Chirik, Paul J.'

_publ_section_title
;
 N--H and N--C Bond Formation with an N2-Derived Dihafnium \m-Nitrido
 Complex
;
_journal_issue 14
_journal_name_full Organometallics
_journal_page_first 3727
_journal_paper_doi 10.1021/om500393n
_journal_volume 33
_journal_year 2014
_chemical_formula_sum 'C41 H61 Hf2 N3 O3'
_chemical_formula_weight 1000.91
_chemical_name_systematic
;
 ?
;
_space_group_IT_number 14
_symmetry_cell_setting monoclinic
_symmetry_space_group_name_Hall '-P 2ybc'
_symmetry_space_group_name_H-M 'P 1 21/c 1'
_atom_sites_solution_hydrogens geom
_atom_sites_solution_primary direct
_atom_sites_solution_secondary difmap
_audit_creation_method SHELXL-97
_cell_angle_alpha 90.00
_cell_angle_beta 95.5320(10)
_cell_angle_gamma 90.00
_cell_formula_units_Z 4
_cell_length_a 19.8375(7)
_cell_length_b 11.5386(4)
_cell_length_c 18.1581(7)
_cell_measurement_reflns_used 9684
_cell_measurement_temperature 100(2)
_cell_measurement_theta_max 27.49
_cell_measurement_theta_min 2.25
_cell_volume 4137.0(3)
_computing_cell_refinement 'Bruker SAINT'
_computing_data_collection 'Bruker APEX2'
_computing_data_reduction 'Bruker SAINT'
_computing_molecular_graphics 'ORTEP3 (Farraguia, 1997)'
_computing_structure_refinement 'SHELXL-97 (Sheldrick, 2008)'
_computing_structure_solution 'SIR92 (Giacavazzo, 1993)'
_diffrn_ambient_temperature 100(2)
_diffrn_measured_fraction_theta_full 0.985
_diffrn_measured_fraction_theta_max 0.985
_diffrn_measurement_device_type 'Bruker APEX II CCD'
_diffrn_measurement_method 'phi and omega scans'
_diffrn_radiation_monochromator graphite
_diffrn_radiation_source 'fine-focus sealed tube'
_diffrn_radiation_type MoK\a
_diffrn_radiation_wavelength 0.71073
_diffrn_reflns_av_R_equivalents 0.0175
_diffrn_reflns_av_sigmaI/netI 0.0133
_diffrn_reflns_limit_h_max 25
_diffrn_reflns_limit_h_min -25
_diffrn_reflns_limit_k_max 14
_diffrn_reflns_limit_k_min -14
_diffrn_reflns_limit_l_max 23
_diffrn_reflns_limit_l_min -23
_diffrn_reflns_number 45920
_diffrn_reflns_theta_full 27.51
_diffrn_reflns_theta_max 27.51
_diffrn_reflns_theta_min 2.04
_exptl_absorpt_coefficient_mu 5.054
_exptl_absorpt_correction_T_max 0.7456
_exptl_absorpt_correction_T_min 0.4640
_exptl_absorpt_correction_type multi-scan
_exptl_absorpt_process_details 'SADABS V2008/1 (Bruker AXS)'
_exptl_crystal_colour colourless
_exptl_crystal_density_diffrn 1.607
_exptl_crystal_density_method 'not measured'
_exptl_crystal_description block
_exptl_crystal_F_000 1984
_exptl_crystal_size_max 0.33
_exptl_crystal_size_mid 0.174
_exptl_crystal_size_min 0.162
_platon_squeeze_details
;
;
_refine_diff_density_max 2.743
_refine_diff_density_min -2.004
_refine_diff_density_rms 0.114
_refine_ls_extinction_method none
_refine_ls_goodness_of_fit_ref 0.759
_refine_ls_hydrogen_treatment mixed
_refine_ls_matrix_type full
_refine_ls_number_parameters 421
_refine_ls_number_reflns 9354
_refine_ls_number_restraints 23
_refine_ls_restrained_S_all 0.758
_refine_ls_R_factor_all 0.0261
_refine_ls_R_factor_gt 0.0241
_refine_ls_shift/su_max 0.004
_refine_ls_shift/su_mean 0.000
_refine_ls_structure_factor_coef Fsqd
_refine_ls_weighting_details 'calc w=1/[\s^2^(Fo^2^)+(0.0408P)^2^+30.7688P] where P=(Fo^2^+2Fc^2^)/3'
_refine_ls_weighting_scheme calc
_refine_ls_wR_factor_gt 0.0608
_refine_ls_wR_factor_ref 0.0623
_reflns_number_gt 8726
_reflns_number_total 9354
_reflns_threshold_expression >2\s(I)
_cod_data_source_file om500393n_si_002.cif
_cod_data_source_block sps39
_cod_depositor_comments 'Adding full bibliography for 4083916--4083924.cif.'
_cod_original_sg_symbol_H-M P2(1)/c
_cod_database_code 4083917

loop_
_symmetry_equiv_pos_as_xyz
'x, y, z'
'-x, y+1/2, -z+1/2'
'-x, -y, -z'
'x, -y-1/2, z-1/2'

loop_
_atom_site_label
_atom_site_type_symbol
_atom_site_fract_x
_atom_site_fract_y
_atom_site_fract_z
_atom_site_U_iso_or_equiv
_atom_site_adp_type
_atom_site_occupancy
_atom_site_symmetry_multiplicity
_atom_site_calc_flag
_atom_site_refinement_flags
_atom_site_disorder_assembly
_atom_site_disorder_group
C1 C 0.6987(3) 0.7962(3) 0.7553(3) 0.0383(4) Uani 1 1 d . A .
C1S C 0.9877(3) 0.8565(5) 0.9552(3) 0.0578(7) Uani 1 1 d U . .
H1S1 H 0.9885 0.9339 0.9318 0.069 Uiso 1 1 calc R . .
H1S2 H 1.0322 0.8415 0.9830 0.069 Uiso 1 1 calc R . .
C2 C 0.7672(3) 0.8067(3) 0.7540(3) 0.0383(4) Uani 1 1 d . A .
H2 H 0.7977 0.8314 0.7944 0.046 Uiso 1 1 calc R . .
C2S C 0.9308(3) 0.8477(5) 1.0053(3) 0.0578(7) Uani 1 1 d U . .
H2S1 H 0.9461 0.8051 1.0512 0.069 Uiso 1 1 calc R . .
H2S2 H 0.9155 0.9259 1.0188 0.069 Uiso 1 1 calc R . .
C3 C 0.7859(3) 0.7752(3) 0.6832(3) 0.0383(4) Uani 1 1 d . . .
C3S C 0.9703(3) 0.7628(5) 0.8977(3) 0.0578(7) Uani 1 1 d U . .
H3S1 H 0.9579 0.7971 0.8483 0.069 Uiso 1 1 calc R . .
H3S2 H 1.0088 0.7090 0.8947 0.069 Uiso 1 1 calc R . .
C4 C 0.7251(2) 0.7415(3) 0.6398(3) 0.0383(4) Uani 1 1 d . A .
C4S C 0.9121(3) 0.7031(5) 0.9251(4) 0.0578(7) Uani 1 1 d U . .
H4S1 H 0.8816 0.6721 0.8833 0.069 Uiso 1 1 calc R . .
H4S2 H 0.9276 0.6381 0.9581 0.069 Uiso 1 1 calc R . .
C5 C 0.6731(3) 0.7560(3) 0.6861(3) 0.0383(4) Uani 1 1 d . . .
H5 H 0.6266 0.7404 0.6721 0.046 Uiso 1 1 calc R A .
C6 C 0.6571(3) 0.8179(4) 0.8197(3) 0.0550(15) Uani 1 1 d . . .
H6A H 0.6457 0.7436 0.8416 0.082 Uiso 1 1 calc R A .
H6B H 0.6153 0.8588 0.8021 0.082 Uiso 1 1 calc R . .
H6C H 0.6833 0.8652 0.8570 0.082 Uiso 1 1 calc R . .
C7A C 0.8643(7) 0.7780(9) 0.6815(7) 0.0495(17) Uani 0.499(10) 1 d P A 1
H7A1 H 0.8843 0.8291 0.7208 0.074 Uiso 0.499(10) 1 calc PR A 1
H7A2 H 0.8753 0.8072 0.6334 0.074 Uiso 0.499(10) 1 calc PR A 1
H7A3 H 0.8826 0.6996 0.6892 0.074 Uiso 0.499(10) 1 calc PR A 1
C8A C 0.7374(8) 0.6801(9) 0.5698(7) 0.0495(17) Uani 0.499(10) 1 d P A 1
H8A1 H 0.7480 0.5986 0.5806 0.074 Uiso 0.499(10) 1 calc PR A 1
H8A2 H 0.7755 0.7166 0.5481 0.074 Uiso 0.499(10) 1 calc PR A 1
H8A3 H 0.6967 0.6850 0.5348 0.074 Uiso 0.499(10) 1 calc PR A 1
C7B C 0.8516(7) 0.7481(9) 0.6498(7) 0.0495(17) Uani 0.501(10) 1 d P A 2
H7B1 H 0.8878 0.7981 0.6725 0.074 Uiso 0.501(10) 1 calc PR A 2
H7B2 H 0.8456 0.7621 0.5963 0.074 Uiso 0.501(10) 1 calc PR A 2
H7B3 H 0.8638 0.6668 0.6591 0.074 Uiso 0.501(10) 1 calc PR A 2
C8B C 0.7009(8) 0.6822(9) 0.5640(7) 0.0495(17) Uani 0.501(10) 1 d P A 2
H8B1 H 0.7122 0.5995 0.5666 0.074 Uiso 0.501(10) 1 calc PR A 2
H8B2 H 0.7236 0.7185 0.5244 0.074 Uiso 0.501(10) 1 calc PR A 2
H8B3 H 0.6518 0.6914 0.5538 0.074 Uiso 0.501(10) 1 calc PR A 2
C9 C 0.79269(18) 1.0474(3) 0.57918(19) 0.0238(7) Uani 1 1 d . . .
C10 C 0.7581(2) 0.9569(3) 0.53964(19) 0.0259(7) Uani 1 1 d . A .
H10 H 0.7782 0.8869 0.5250 0.031 Uiso 1 1 calc R . .
C11 C 0.6887(2) 0.9865(3) 0.52499(18) 0.0245(7) Uani 1 1 d . . .
C12 C 0.68023(17) 1.0980(3) 0.55574(17) 0.0202(6) Uani 1 1 d . A .
C13 C 0.74339(17) 1.1338(3) 0.58955(18) 0.0204(6) Uani 1 1 d . A .
H13 H 0.7519 1.2047 0.6154 0.024 Uiso 1 1 calc R . .
C14 C 0.8670(2) 1.0562(4) 0.6027(2) 0.0355(9) Uani 1 1 d . A .
H14A H 0.8889 0.9819 0.5940 0.053 Uiso 1 1 calc R . .
H14B H 0.8739 1.0755 0.6554 0.053 Uiso 1 1 calc R . .
H14C H 0.8870 1.1169 0.5739 0.053 Uiso 1 1 calc R . .
C15 C 0.6357(2) 0.9243(4) 0.4749(2) 0.0388(10) Uani 1 1 d . A .
H15A H 0.6406 0.9450 0.4234 0.058 Uiso 1 1 calc R . .
H15B H 0.5906 0.9469 0.4874 0.058 Uiso 1 1 calc R . .
H15C H 0.6414 0.8404 0.4813 0.058 Uiso 1 1 calc R . .
C16 C 0.61571(19) 1.1670(4) 0.5486(2) 0.0284(8) Uani 1 1 d . . .
H16A H 0.6206 1.2341 0.5818 0.043 Uiso 1 1 calc R A .
H16B H 0.5783 1.1182 0.5620 0.043 Uiso 1 1 calc R . .
H16C H 0.6062 1.1937 0.4975 0.043 Uiso 1 1 calc R . .
C17 C 0.67356(16) 1.2346(3) 0.82982(19) 0.0192(6) Uani 1 1 d . . .
C18 C 0.67474(16) 1.2639(3) 0.75402(18) 0.0186(6) Uani 1 1 d . . .
H18 H 0.6548 1.2197 0.7135 0.022 Uiso 1 1 calc R . .
C19 C 0.71044(16) 1.3692(3) 0.74849(18) 0.0191(6) Uani 1 1 d . . .
C20 C 0.73397(16) 1.4046(3) 0.82097(19) 0.0200(6) Uani 1 1 d . . .
C21 C 0.71062(16) 1.3225(3) 0.87070(18) 0.0191(6) Uani 1 1 d . . .
H21 H 0.7185 1.3258 0.9231 0.023 Uiso 1 1 calc R . .
C22 C 0.63522(18) 1.1363(3) 0.8600(2) 0.0244(7) Uani 1 1 d . . .
H22A H 0.5903 1.1633 0.8704 0.037 Uiso 1 1 calc R . .
H22B H 0.6599 1.1080 0.9058 0.037 Uiso 1 1 calc R . .
H22C H 0.6304 1.0735 0.8236 0.037 Uiso 1 1 calc R . .
C23 C 0.71639(18) 1.4391(3) 0.6798(2) 0.0242(7) Uani 1 1 d . . .
H23A H 0.6791 1.4949 0.6734 0.036 Uiso 1 1 calc R . .
H23B H 0.7143 1.3873 0.6369 0.036 Uiso 1 1 calc R . .
H23C H 0.7597 1.4807 0.6843 0.036 Uiso 1 1 calc R . .
C24 C 0.7734(2) 1.5134(3) 0.8407(2) 0.0267(7) Uani 1 1 d . . .
H24A H 0.8121 1.5182 0.8112 0.040 Uiso 1 1 calc R . .
H24B H 0.7897 1.5119 0.8934 0.040 Uiso 1 1 calc R . .
H24C H 0.7441 1.5810 0.8305 0.040 Uiso 1 1 calc R . .
C25 C 0.83312(18) 1.1456(3) 0.93020(18) 0.0229(7) Uani 1 1 d . . .
C26 C 0.85821(18) 1.2596(3) 0.9246(2) 0.0246(7) Uani 1 1 d . . .
H26 H 0.8439 1.3250 0.9508 0.030 Uiso 1 1 calc R . .
C27 C 0.90790(18) 1.2613(3) 0.8739(2) 0.0258(7) Uani 1 1 d . . .
C28 C 0.91434(17) 1.1469(3) 0.84695(19) 0.0246(7) Uani 1 1 d . . .
C29 C 0.86858(17) 1.0768(3) 0.88240(19) 0.0224(7) Uani 1 1 d . . .
H29 H 0.8626 0.9958 0.8751 0.027 Uiso 1 1 calc R . .
C30 C 0.7872(2) 1.1008(4) 0.9847(2) 0.0307(8) Uani 1 1 d . . .
H30A H 0.8142 1.0804 1.0310 0.046 Uiso 1 1 calc R . .
H30B H 0.7633 1.0320 0.9644 0.046 Uiso 1 1 calc R . .
H30C H 0.7543 1.1608 0.9945 0.046 Uiso 1 1 calc R . .
C31 C 0.9505(2) 1.3638(4) 0.8563(3) 0.0385(10) Uani 1 1 d . . .
H31A H 0.9907 1.3676 0.8920 0.058 Uiso 1 1 calc R . .
H31B H 0.9240 1.4351 0.8593 0.058 Uiso 1 1 calc R . .
H31C H 0.9644 1.3555 0.8063 0.058 Uiso 1 1 calc R . .
C32 C 0.96277(19) 1.1062(4) 0.7939(2) 0.0353(9) Uani 1 1 d . . .
H32A H 0.9655 1.1643 0.7549 0.053 Uiso 1 1 calc R . .
H32B H 0.9467 1.0326 0.7717 0.053 Uiso 1 1 calc R . .
H32C H 1.0077 1.0951 0.8205 0.053 Uiso 1 1 calc R . .
C33 C 0.87171(17) 1.3658(3) 0.68534(19) 0.0236(7) Uani 1 1 d . A .
C34 C 0.55257(18) 0.9619(3) 0.6731(2) 0.0231(7) Uani 1 1 d . A .
C35 C 0.5272(2) 0.8827(4) 0.6239(2) 0.0341(9) Uani 1 1 d . . .
H35A H 0.5556 0.8484 0.5907 0.041 Uiso 1 1 calc R . .
H35B H 0.4809 0.8611 0.6222 0.041 Uiso 1 1 calc R . .
C36 C 0.4488(2) 0.9634(4) 0.7341(3) 0.0428(11) Uani 1 1 d . . .
H36A H 0.4190 0.9733 0.6883 0.064 Uiso 1 1 calc R . .
H36B H 0.4286 1.0015 0.7749 0.064 Uiso 1 1 calc R . .
H36C H 0.4546 0.8806 0.7450 0.064 Uiso 1 1 calc R . .
C37 C 0.50757(19) 1.1405(3) 0.7163(3) 0.0331(9) Uani 1 1 d . . .
H37A H 0.5519 1.1746 0.7103 0.050 Uiso 1 1 calc R . .
H37B H 0.4896 1.1737 0.7601 0.050 Uiso 1 1 calc R . .
H37C H 0.4764 1.1572 0.6724 0.050 Uiso 1 1 calc R . .
N1 N 0.76730(15) 1.0604(2) 0.74772(16) 0.0193(5) Uani 1 1 d . . .
N2 N 0.84588(14) 1.2958(3) 0.72010(16) 0.0213(6) Uani 1 1 d . . .
N3 N 0.51458(15) 1.0153(3) 0.72543(18) 0.0268(6) Uani 1 1 d . . .
O1 O 0.89771(16) 1.4365(3) 0.64907(18) 0.0448(8) Uani 1 1 d . . .
O1S O 0.8781(2) 0.7874(5) 0.9645(3) 0.0931(18) Uani 1 1 d . . .
O2 O 0.61758(12) 0.9973(2) 0.67912(14) 0.0211(5) Uani 1 1 d . . .
Hf1 Hf 0.714438(7) 0.959377(11) 0.665429(7) 0.01627(4) Uani 1 1 d . A .
Hf2 Hf 0.793197(6) 1.212697(11) 0.802128(7) 0.01408(4) Uani 1 1 d . A .
H1N H 0.793(3) 1.012(5) 0.769(3) 0.048(15) Uiso 1 1 d . . .

loop_
_atom_site_aniso_label
_atom_site_aniso_U_11
_atom_site_aniso_U_22
_atom_site_aniso_U_33
_atom_site_aniso_U_23
_atom_site_aniso_U_13
_atom_site_aniso_U_12
C1 0.0557(12) 0.0148(7) 0.0458(11) 0.0104(7) 0.0129(9) 0.0053(8)
C1S 0.0519(15) 0.0543(16) 0.0660(18) -0.0164(14) -0.0011(13) 0.0006(13)
C2 0.0557(12) 0.0148(7) 0.0458(11) 0.0104(7) 0.0129(9) 0.0053(8)
C2S 0.0519(15) 0.0543(16) 0.0660(18) -0.0164(14) -0.0011(13) 0.0006(13)
C3 0.0557(12) 0.0148(7) 0.0458(11) 0.0104(7) 0.0129(9) 0.0053(8)
C3S 0.0519(15) 0.0543(16) 0.0660(18) -0.0164(14) -0.0011(13) 0.0006(13)
C4 0.0557(12) 0.0148(7) 0.0458(11) 0.0104(7) 0.0129(9) 0.0053(8)
C4S 0.0519(15) 0.0543(16) 0.0660(18) -0.0164(14) -0.0011(13) 0.0006(13)
C5 0.0557(12) 0.0148(7) 0.0458(11) 0.0104(7) 0.0129(9) 0.0053(8)
C6 0.090(4) 0.033(2) 0.048(3) 0.014(2) 0.038(3) 0.016(3)
C7A 0.081(5) 0.025(2) 0.048(3) 0.0046(19) 0.032(5) 0.018(3)
C8A 0.081(5) 0.025(2) 0.048(3) 0.0046(19) 0.032(5) 0.018(3)
C7B 0.081(5) 0.025(2) 0.048(3) 0.0046(19) 0.032(5) 0.018(3)
C8B 0.081(5) 0.025(2) 0.048(3) 0.0046(19) 0.032(5) 0.018(3)
C9 0.0259(17) 0.0256(17) 0.0210(16) 0.0082(13) 0.0074(13) 0.0006(14)
C10 0.041(2) 0.0180(16) 0.0211(16) 0.0030(13) 0.0155(15) 0.0035(14)
C11 0.0365(19) 0.0206(16) 0.0170(15) 0.0003(13) 0.0069(14) -0.0057(14)
C12 0.0266(17) 0.0189(16) 0.0151(14) 0.0042(12) 0.0020(12) -0.0007(13)
C13 0.0262(17) 0.0167(15) 0.0181(15) 0.0053(12) 0.0017(12) -0.0022(13)
C14 0.0244(19) 0.052(3) 0.031(2) 0.0110(18) 0.0100(15) 0.0031(17)
C15 0.052(3) 0.040(2) 0.0251(19) -0.0089(17) 0.0047(18) -0.017(2)
C16 0.0267(18) 0.035(2) 0.0232(17) 0.0033(15) -0.0016(14) 0.0049(15)
C17 0.0149(14) 0.0182(15) 0.0254(16) 0.0015(13) 0.0067(12) 0.0026(12)
C18 0.0138(14) 0.0204(15) 0.0216(15) 0.0019(12) 0.0015(12) 0.0027(12)
C19 0.0158(14) 0.0173(15) 0.0247(16) 0.0048(12) 0.0042(12) 0.0063(12)
C20 0.0182(15) 0.0152(15) 0.0274(17) 0.0004(13) 0.0061(12) 0.0042(12)
C21 0.0201(15) 0.0167(15) 0.0213(15) 0.0000(12) 0.0056(12) 0.0030(12)
C22 0.0245(17) 0.0242(17) 0.0256(17) 0.0022(14) 0.0085(13) -0.0032(14)
C23 0.0247(17) 0.0232(17) 0.0253(17) 0.0061(14) 0.0054(13) 0.0062(13)
C24 0.0331(19) 0.0172(16) 0.0308(19) -0.0019(14) 0.0084(15) -0.0007(14)
C25 0.0242(16) 0.0259(17) 0.0179(15) 0.0020(13) -0.0017(13) 0.0044(14)
C26 0.0247(17) 0.0241(17) 0.0235(17) -0.0033(14) -0.0053(13) 0.0026(14)
C27 0.0212(16) 0.0265(18) 0.0278(18) 0.0033(14) -0.0073(13) 0.0009(14)
C28 0.0184(15) 0.0305(19) 0.0241(16) 0.0056(14) -0.0019(13) 0.0080(14)
C29 0.0232(16) 0.0212(16) 0.0216(16) 0.0041(13) -0.0037(13) 0.0067(13)
C30 0.036(2) 0.034(2) 0.0222(17) 0.0071(15) 0.0036(15) 0.0053(16)
C31 0.0261(19) 0.038(2) 0.049(2) 0.0064(19) -0.0078(17) -0.0105(17)
C32 0.0232(18) 0.052(3) 0.031(2) 0.0069(18) 0.0034(15) 0.0164(18)
C33 0.0176(15) 0.0277(18) 0.0251(16) 0.0017(14) -0.0002(13) -0.0038(13)
C34 0.0226(16) 0.0208(16) 0.0260(17) 0.0049(13) 0.0021(13) -0.0023(13)
C35 0.033(2) 0.033(2) 0.035(2) -0.0040(17) 0.0003(16) -0.0064(17)
C36 0.027(2) 0.044(3) 0.060(3) -0.003(2) 0.015(2) -0.0114(18)
C37 0.0209(17) 0.0272(19) 0.051(2) -0.0053(17) 0.0040(16) -0.0007(15)
N1 0.0228(14) 0.0170(13) 0.0178(13) 0.0025(11) 0.0007(11) 0.0041(11)
N2 0.0175(13) 0.0217(14) 0.0249(14) 0.0048(11) 0.0032(11) 0.0021(11)
N3 0.0188(14) 0.0272(15) 0.0354(17) -0.0022(13) 0.0072(12) -0.0051(12)
O1 0.0393(17) 0.0527(19) 0.0420(17) 0.0171(15) 0.0024(13) -0.0251(15)
O1S 0.062(3) 0.097(4) 0.124(5) -0.046(3) 0.024(3) -0.029(3)
O2 0.0177(11) 0.0187(11) 0.0274(12) 0.0008(9) 0.0047(9) -0.0012(9)
Hf1 0.02102(7) 0.01101(7) 0.01738(7) 0.00195(4) 0.00494(5) 0.00105(4)
Hf2 0.01323(6) 0.01302(7) 0.01613(7) 0.00184(4) 0.00207(4) 0.00188(4)

loop_
_atom_type_symbol
_atom_type_description
_atom_type_scat_dispersion_real
_atom_type_scat_dispersion_imag
_atom_type_scat_source
C C 0.0033 0.0016 'International Tables Vol C Tables 4.2.6.8 and 6.1.1.4'
H H 0.0000 0.0000 'International Tables Vol C Tables 4.2.6.8 and 6.1.1.4'
N N 0.0061 0.0033 'International Tables Vol C Tables 4.2.6.8 and 6.1.1.4'
O O 0.0106 0.0060 'International Tables Vol C Tables 4.2.6.8 and 6.1.1.4'
Hf Hf -0.5830 6.1852 'International Tables Vol C Tables 4.2.6.8 and 6.1.1.4'

loop_
_geom_angle_atom_site_label_1
_geom_angle_atom_site_label_2
_geom_angle_atom_site_label_3
_geom_angle
C2 C1 C5 106.9(4)
C2 C1 C6 128.0(5)
C5 C1 C6 125.0(5)
C2 C1 Hf1 74.8(2)
C5 C1 Hf1 73.9(2)
C6 C1 Hf1 119.0(3)
C3S C1S C2S 103.4(5)
C1 C2 C3 110.0(5)
C1 C2 Hf1 73.9(2)
C3 C2 Hf1 74.5(2)
O1S C2S C1S 105.9(5)
C2 C3 C4 106.7(4)
C2 C3 C7B 136.2(7)
C4 C3 C7B 115.8(7)
C2 C3 C7A 111.2(6)
C4 C3 C7A 141.8(6)
C2 C3 Hf1 73.2(2)
C4 C3 Hf1 74.2(2)
C7B C3 Hf1 127.3(4)
C7A C3 Hf1 121.5(4)
C4S C3S C1S 103.6(5)
C5 C4 C3 105.6(4)
C5 C4 C8A 139.1(7)
C3 C4 C8A 113.5(7)
C5 C4 C8B 113.4(6)
C3 C4 C8B 140.5(6)
C5 C4 Hf1 72.3(2)
C3 C4 Hf1 73.4(2)
C8A C4 Hf1 129.8(4)
C8B C4 Hf1 124.2(4)
O1S C4S C3S 106.1(5)
C1 C5 C4 110.8(5)
C1 C5 Hf1 74.2(2)
C4 C5 Hf1 75.7(2)
C10 C9 C13 106.3(3)
C10 C9 C14 127.8(4)
C13 C9 C14 125.9(4)
C10 C9 Hf1 73.69(19)
C13 C9 Hf1 74.20(19)
C14 C9 Hf1 119.9(2)
C9 C10 C11 109.5(3)
C9 C10 Hf1 73.89(19)
C11 C10 Hf1 75.80(19)
C10 C11 C12 107.1(3)
C10 C11 C15 127.4(4)
C12 C11 C15 124.6(4)
C10 C11 Hf1 71.84(19)
C12 C11 Hf1 74.92(19)
C15 C11 Hf1 127.0(2)
C13 C12 C11 107.7(3)
C13 C12 C16 126.8(3)
C11 C12 C16 125.4(3)
C13 C12 Hf1 71.88(18)
C11 C12 Hf1 73.19(19)
C16 C12 Hf1 123.4(2)
C12 C13 C9 109.4(3)
C12 C13 Hf1 76.39(19)
C9 C13 Hf1 73.17(19)
C18 C17 C21 106.3(3)
C18 C17 C22 126.2(3)
C21 C17 C22 127.2(3)
C18 C17 Hf2 73.90(18)
C21 C17 Hf2 73.86(18)
C22 C17 Hf2 121.7(2)
C19 C18 C17 109.2(3)
C19 C18 Hf2 76.56(18)
C17 C18 Hf2 73.00(18)
C20 C19 C18 107.7(3)
C20 C19 C23 125.0(3)
C18 C19 C23 126.9(3)
C20 C19 Hf2 73.03(18)
C18 C19 Hf2 71.03(18)
C23 C19 Hf2 126.5(2)
C19 C20 C21 107.6(3)
C19 C20 C24 125.5(3)
C21 C20 C24 126.9(3)
C19 C20 Hf2 74.88(18)
C21 C20 Hf2 71.81(18)
C24 C20 Hf2 121.5(2)
C20 C21 C17 109.2(3)
C20 C21 Hf2 75.56(18)
C17 C21 Hf2 73.03(18)
C26 C25 C29 106.2(3)
C26 C25 C30 127.5(3)
C29 C25 C30 125.6(3)
C26 C25 Hf2 74.2(2)
C29 C25 Hf2 74.63(19)
C30 C25 Hf2 124.2(2)
C27 C26 C25 109.4(3)
C27 C26 Hf2 76.0(2)
C25 C26 Hf2 73.14(19)
C26 C27 C28 107.7(3)
C26 C27 C31 126.1(4)
C28 C27 C31 126.0(4)
C26 C27 Hf2 71.8(2)
C28 C27 Hf2 74.2(2)
C31 C27 Hf2 123.4(2)
C29 C28 C27 107.0(3)
C29 C28 C32 126.3(4)
C27 C28 C32 126.7(4)
C29 C28 Hf2 72.09(19)
C27 C28 Hf2 73.87(19)
C32 C28 Hf2 121.7(2)
C25 C29 C28 109.7(3)
C25 C29 Hf2 72.78(19)
C28 C29 Hf2 75.73(19)
N2 C33 O1 179.1(4)
C35 C34 O2 123.7(4)
C35 C34 N3 123.8(3)
O2 C34 N3 112.5(3)
Hf2 N1 Hf1 154.52(15)
C33 N2 Hf2 163.0(3)
C34 N3 C37 114.1(3)
C34 N3 C36 115.8(3)
C37 N3 C36 110.0(3)
C2S O1S C4S 103.9(5)
C34 O2 Hf1 147.5(2)
O2 Hf1 N1 102.08(11)
O2 Hf1 C10 122.09(12)
N1 Hf1 C10 117.41(12)
O2 Hf1 C9 129.95(11)
N1 Hf1 C9 85.58(12)
C10 Hf1 C9 32.41(12)
O2 Hf1 C5 81.70(13)
N1 Hf1 C5 123.94(13)
C10 Hf1 C5 105.64(13)
C9 Hf1 C5 134.01(13)
O2 Hf1 C1 84.46(13)
N1 Hf1 C1 92.19(14)
C10 Hf1 C1 130.61(13)
C9 Hf1 C1 145.25(13)
C5 Hf1 C1 31.90(15)
O2 Hf1 C13 99.42(10)
N1 Hf1 C13 79.74(11)
C10 Hf1 C13 53.18(11)
C9 Hf1 C13 32.64(11)
C5 Hf1 C13 155.77(13)
C1 Hf1 C13 171.60(14)
O2 Hf1 C2 114.39(13)
N1 Hf1 C2 77.73(13)
C10 Hf1 C2 114.15(13)
C9 Hf1 C2 115.57(13)
C5 Hf1 C2 51.81(16)
C1 Hf1 C2 31.24(15)
C13 Hf1 C2 142.46(13)
O2 Hf1 C3 133.67(12)
N1 Hf1 C3 98.01(14)
C10 Hf1 C3 82.52(13)
C9 Hf1 C3 92.63(13)
C5 Hf1 C3 52.67(15)
C1 Hf1 C3 53.28(14)
C13 Hf1 C3 125.16(13)
C2 Hf1 C3 32.33(14)
O2 Hf1 C4 109.39(13)
N1 Hf1 C4 129.01(14)
C10 Hf1 C4 77.49(13)
C9 Hf1 C4 102.44(13)
C5 Hf1 C4 31.95(14)
C1 Hf1 C4 53.58(14)
C13 Hf1 C4 130.64(13)
C2 Hf1 C4 53.14(15)
C3 Hf1 C4 32.38(15)
O2 Hf1 C11 89.73(11)
N1 Hf1 C11 132.65(11)
C10 Hf1 C11 32.36(12)
C9 Hf1 C11 53.88(12)
C5 Hf1 C11 102.96(13)
C1 Hf1 C11 134.86(14)
C13 Hf1 C11 53.01(11)
C2 Hf1 C11 137.92(13)
C3 Hf1 C11 106.30(13)
C4 Hf1 C11 87.22(13)
O2 Hf1 C12 77.18(10)
N1 Hf1 C12 106.29(11)
C10 Hf1 C12 53.00(11)
C9 Hf1 C12 53.55(11)
C5 Hf1 C12 128.49(14)
C1 Hf1 C12 156.18(14)
C13 Hf1 C12 31.73(11)
C2 Hf1 C12 167.09(13)
C3 Hf1 C12 135.23(13)
C4 Hf1 C12 118.98(13)
C11 Hf1 C12 31.89(11)
N1 Hf2 N2 99.51(11)
N1 Hf2 C17 89.13(11)
N2 Hf2 C17 129.68(11)
N1 Hf2 C21 121.85(11)
N2 Hf2 C21 120.70(11)
C17 Hf2 C21 33.11(11)
N1 Hf2 C18 81.42(11)
N2 Hf2 C18 99.07(11)
C17 Hf2 C18 33.10(11)
C21 Hf2 C18 54.13(11)
N1 Hf2 C25 102.94(12)
N2 Hf2 C25 131.00(11)
C17 Hf2 C25 93.80(11)
C21 Hf2 C25 81.82(11)
C18 Hf2 C25 126.88(11)
N1 Hf2 C26 133.67(12)
N2 Hf2 C26 106.07(12)
C17 Hf2 C26 102.54(12)
C21 Hf2 C26 75.85(11)
C18 Hf2 C26 129.96(11)
C25 Hf2 C26 32.67(12)
N1 Hf2 C29 81.59(11)
N2 Hf2 C29 112.30(11)
C17 Hf2 C29 118.00(11)
C21 Hf2 C29 114.02(11)
C18 Hf2 C29 146.31(11)
C25 Hf2 C29 32.59(11)
C26 Hf2 C29 53.18(12)
N1 Hf2 C20 135.29(11)
N2 Hf2 C20 88.08(11)
C17 Hf2 C20 54.71(11)
C21 Hf2 C20 32.62(10)
C18 Hf2 C20 53.87(11)
C25 Hf2 C20 104.63(11)
C26 Hf2 C20 84.15(11)
C29 Hf2 C20 135.78(11)
N1 Hf2 C19 107.32(11)
N2 Hf2 C19 75.93(10)
C17 Hf2 C19 54.37(10)
C21 Hf2 C19 53.56(10)
C18 Hf2 C19 32.41(10)
C25 Hf2 C19 134.61(11)
C26 Hf2 C19 115.95(11)
C29 Hf2 C19 167.17(11)
C20 Hf2 C19 32.09(11)
N1 Hf2 C27 126.68(12)
N2 Hf2 C27 77.66(12)
C17 Hf2 C27 133.67(12)
C21 Hf2 C27 103.16(12)
C18 Hf2 C27 151.89(12)
C25 Hf2 C27 54.01(12)
C26 Hf2 C27 32.18(12)
C29 Hf2 C27 53.01(12)
C20 Hf2 C27 98.02(12)
C19 Hf2 C27 122.72(11)
N1 Hf2 C28 94.72(12)
N2 Hf2 C28 81.25(11)
C17 Hf2 C28 147.75(11)
C21 Hf2 C28 128.97(11)
C18 Hf2 C28 176.13(12)
C25 Hf2 C28 54.13(11)
C26 Hf2 C28 53.27(12)
C29 Hf2 C28 32.18(11)
C20 Hf2 C28 129.98(12)
C19 Hf2 C28 150.42(11)
C27 Hf2 C28 31.96(12)

loop_
_geom_bond_atom_site_label_1
_geom_bond_atom_site_label_2
_geom_bond_distance
C1 C2 1.366(7)
C1 C5 1.390(7)
C1 C6 1.515(6)
C1 Hf1 2.530(4)
C1S C3S 1.519(7)
C1S C2S 1.521(8)
C2 C3 1.420(6)
C2 Hf1 2.542(4)
C2S O1S 1.406(7)
C3 C4 1.430(7)
C3 C7B 1.521(12)
C3 C7A 1.559(15)
C3 Hf1 2.558(4)
C3S C4S 1.472(8)
C4 C5 1.403(6)
C4 C8A 1.495(12)
C4 C8B 1.570(14)
C4 Hf1 2.569(4)
C4S O1S 1.416(7)
C5 Hf1 2.526(4)
C9 C10 1.407(5)
C9 C13 1.421(5)
C9 C14 1.499(5)
C9 Hf1 2.523(3)
C10 C11 1.419(5)
C10 Hf1 2.520(3)
C11 C12 1.419(5)
C11 C15 1.504(5)
C11 Hf1 2.571(3)
C12 C13 1.403(5)
C12 C16 1.502(5)
C12 Hf1 2.593(3)
C13 Hf1 2.536(3)
C17 C18 1.420(5)
C17 C21 1.420(5)
C17 C22 1.498(5)
C17 Hf2 2.486(3)
C18 C19 1.416(5)
C18 Hf2 2.498(3)
C19 C20 1.413(5)
C19 C23 1.499(5)
C19 Hf2 2.569(3)
C20 C21 1.417(5)
C20 C24 1.504(5)
C20 Hf2 2.545(3)
C21 Hf2 2.497(3)
C25 C26 1.413(5)
C25 C29 1.413(5)
C25 C30 1.500(5)
C25 Hf2 2.506(3)
C26 C27 1.412(5)
C26 Hf2 2.519(3)
C27 C28 1.418(5)
C27 C31 1.505(5)
C27 Hf2 2.572(3)
C28 C29 1.416(5)
C28 C32 1.500(5)
C28 Hf2 2.576(3)
C29 Hf2 2.529(3)
C33 N2 1.173(5)
C33 O1 1.196(5)
C34 C35 1.341(5)
C34 O2 1.347(4)
C34 N3 1.410(5)
C36 N3 1.459(5)
C37 N3 1.458(5)
N1 Hf2 2.056(3)
N1 Hf1 2.095(3)
N2 Hf2 2.128(3)
O2 Hf1 2.009(2)

loop_
_geom_torsion_atom_site_label_1
_geom_torsion_atom_site_label_2
_geom_torsion_atom_site_label_3
_geom_torsion_atom_site_label_4
_geom_torsion
C5 C1 C2 C3 1.1(4)
C6 C1 C2 C3 178.4(4)
Hf1 C1 C2 C3 -66.4(3)
C5 C1 C2 Hf1 67.5(3)
C6 C1 C2 Hf1 -115.2(4)
C3S C1S C2S O1S -18.7(7)
C1 C2 C3 C4 -1.2(4)
Hf1 C2 C3 C4 -67.2(3)
C1 C2 C3 C7B -167.2(7)
Hf1 C2 C3 C7B 126.8(7)
C1 C2 C3 C7A -176.1(5)
Hf1 C2 C3 C7A 117.9(5)
C1 C2 C3 Hf1 66.0(3)
C2S C1S C3S C4S -6.4(6)
C2 C3 C4 C5 0.8(4)
C7B C3 C4 C5 170.1(5)
C7A C3 C4 C5 173.1(7)
Hf1 C3 C4 C5 -65.7(3)
C2 C3 C4 C8A -166.7(5)
C7B C3 C4 C8A 2.5(7)
C7A C3 C4 C8A 5.6(10)
Hf1 C3 C4 C8A 126.8(5)
C2 C3 C4 C8B -169.4(7)
C7B C3 C4 C8B -0.2(10)
C7A C3 C4 C8B 2.8(12)
Hf1 C3 C4 C8B 124.0(7)
C2 C3 C4 Hf1 66.5(3)
C7B C3 C4 Hf1 -124.3(5)
C7A C3 C4 Hf1 -121.2(7)
C1S C3S C4S O1S 29.5(7)
C2 C1 C5 C4 -0.6(4)
C6 C1 C5 C4 -178.0(4)
Hf1 C1 C5 C4 67.6(3)
C2 C1 C5 Hf1 -68.1(3)
C6 C1 C5 Hf1 114.5(4)
C3 C4 C5 C1 -0.2(4)
C8A C4 C5 C1 162.2(8)
C8B C4 C5 C1 173.1(5)
Hf1 C4 C5 C1 -66.6(3)
C3 C4 C5 Hf1 66.4(3)
C8A C4 C5 Hf1 -131.2(8)
C8B C4 C5 Hf1 -120.3(5)
C13 C9 C10 C11 0.5(4)
C14 C9 C10 C11 -176.4(3)
Hf1 C9 C10 C11 68.1(2)
C13 C9 C10 Hf1 -67.6(2)
C14 C9 C10 Hf1 115.5(4)
C9 C10 C11 C12 0.4(4)
Hf1 C10 C11 C12 67.2(2)
C9 C10 C11 C15 170.0(3)
Hf1 C10 C11 C15 -123.1(4)
C9 C10 C11 Hf1 -66.9(2)
C10 C11 C12 C13 -1.1(4)
C15 C11 C12 C13 -171.1(3)
Hf1 C11 C12 C13 64.0(2)
C10 C11 C12 C16 175.4(3)
C15 C11 C12 C16 5.4(5)
Hf1 C11 C12 C16 -119.4(3)
C10 C11 C12 Hf1 -65.1(2)
C15 C11 C12 Hf1 124.8(3)
C11 C12 C13 C9 1.4(4)
C16 C12 C13 C9 -175.0(3)
Hf1 C12 C13 C9 66.3(2)
C11 C12 C13 Hf1 -64.9(2)
C16 C12 C13 Hf1 118.6(3)
C10 C9 C13 C12 -1.2(4)
C14 C9 C13 C12 175.8(3)
Hf1 C9 C13 C12 -68.4(2)
C10 C9 C13 Hf1 67.3(2)
C14 C9 C13 Hf1 -115.7(3)
C21 C17 C18 C19 -1.4(4)
C22 C17 C18 C19 173.5(3)
Hf2 C17 C18 C19 -68.7(2)
C21 C17 C18 Hf2 67.3(2)
C22 C17 C18 Hf2 -117.8(3)
C17 C18 C19 C20 2.1(4)
Hf2 C18 C19 C20 -64.3(2)
C17 C18 C19 C23 -171.8(3)
Hf2 C18 C19 C23 121.9(3)
C17 C18 C19 Hf2 66.3(2)
C18 C19 C20 C21 -1.9(4)
C23 C19 C20 C21 172.1(3)
Hf2 C19 C20 C21 -64.9(2)
C18 C19 C20 C24 -178.9(3)
C23 C19 C20 C24 -4.9(5)
Hf2 C19 C20 C24 118.1(3)
C18 C19 C20 Hf2 63.0(2)
C23 C19 C20 Hf2 -123.1(3)
C19 C20 C21 C17 1.1(4)
C24 C20 C21 C17 178.0(3)
Hf2 C20 C21 C17 -65.9(2)
C19 C20 C21 Hf2 66.9(2)
C24 C20 C21 Hf2 -116.1(3)
C18 C17 C21 C20 0.2(4)
C22 C17 C21 C20 -174.6(3)
Hf2 C17 C21 C20 67.5(2)
C18 C17 C21 Hf2 -67.3(2)
C22 C17 C21 Hf2 117.8(3)
C29 C25 C26 C27 0.4(4)
C30 C25 C26 C27 170.8(3)
Hf2 C25 C26 C27 -68.0(2)
C29 C25 C26 Hf2 68.3(2)
C30 C25 C26 Hf2 -121.2(4)
C25 C26 C27 C28 0.1(4)
Hf2 C26 C27 C28 -66.0(2)
C25 C26 C27 C31 -175.3(3)
Hf2 C26 C27 C31 118.6(4)
C25 C26 C27 Hf2 66.1(2)
C26 C27 C28 C29 -0.5(4)
C31 C27 C28 C29 174.9(3)
Hf2 C27 C28 C29 -65.0(2)
C26 C27 C28 C32 -177.7(3)
C31 C27 C28 C32 -2.3(6)
Hf2 C27 C28 C32 117.8(3)
C26 C27 C28 Hf2 64.5(2)
C31 C27 C28 Hf2 -120.1(4)
C26 C25 C29 C28 -0.7(4)
C30 C25 C29 C28 -171.4(3)
Hf2 C25 C29 C28 67.3(2)
C26 C25 C29 Hf2 -68.0(2)
C30 C25 C29 Hf2 121.3(3)
C27 C28 C29 C25 0.7(4)
C32 C28 C29 C25 178.0(3)
Hf2 C28 C29 C25 -65.4(2)
C27 C28 C29 Hf2 66.2(2)
C32 C28 C29 Hf2 -116.6(3)
C35 C34 N3 C37 -117.1(4)
O2 C34 N3 C37 64.2(4)
C35 C34 N3 C36 12.1(6)
O2 C34 N3 C36 -166.6(3)
C1S C2S O1S C4S 37.6(7)
C3S C4S O1S C2S -42.5(7)
C35 C34 O2 Hf1 -27.4(6)
N3 C34 O2 Hf1 151.3(3)
C34 O2 Hf1 N1 -150.9(4)
C34 O2 Hf1 C10 75.5(4)
C34 O2 Hf1 C9 114.7(4)
C34 O2 Hf1 C5 -27.8(4)
C34 O2 Hf1 C1 -59.8(4)
C34 O2 Hf1 C13 127.7(4)
C34 O2 Hf1 C2 -69.0(4)
C34 O2 Hf1 C3 -37.2(5)
C34 O2 Hf1 C4 -11.6(4)
C34 O2 Hf1 C11 75.3(4)
C34 O2 Hf1 C12 104.9(4)
Hf2 N1 Hf1 O2 -55.7(4)
Hf2 N1 Hf1 C10 80.6(4)
Hf2 N1 Hf1 C9 74.2(4)
Hf2 N1 Hf1 C5 -143.8(3)
Hf2 N1 Hf1 C1 -140.5(4)
Hf2 N1 Hf1 C13 41.8(4)
Hf2 N1 Hf1 C2 -168.4(4)
Hf2 N1 Hf1 C3 166.3(4)
Hf2 N1 Hf1 C4 176.7(3)
Hf2 N1 Hf1 C11 45.3(4)
Hf2 N1 Hf1 C12 24.3(4)
C9 C10 Hf1 O2 115.2(2)
C11 C10 Hf1 O2 -0.3(2)
C9 C10 Hf1 N1 -11.9(3)
C11 C10 Hf1 N1 -127.4(2)
C11 C10 Hf1 C9 -115.5(3)
C9 C10 Hf1 C5 -154.8(2)
C11 C10 Hf1 C5 89.6(2)
C9 C10 Hf1 C1 -132.0(2)
C11 C10 Hf1 C1 112.5(2)
C9 C10 Hf1 C13 38.4(2)
C11 C10 Hf1 C13 -77.1(2)
C9 C10 Hf1 C2 -100.2(2)
C11 C10 Hf1 C2 144.3(2)
C9 C10 Hf1 C3 -107.1(2)
C11 C10 Hf1 C3 137.4(2)
C9 C10 Hf1 C4 -139.6(2)
C11 C10 Hf1 C4 104.9(2)
C9 C10 Hf1 C11 115.5(3)
C9 C10 Hf1 C12 78.4(2)
C11 C10 Hf1 C12 -37.13(19)
C10 C9 Hf1 O2 -88.5(2)
C13 C9 Hf1 O2 24.2(3)
C14 C9 Hf1 O2 146.9(3)
C10 C9 Hf1 N1 169.4(2)
C13 C9 Hf1 N1 -77.8(2)
C14 C9 Hf1 N1 44.8(3)
C13 C9 Hf1 C10 112.7(3)
C14 C9 Hf1 C10 -124.6(4)
C10 C9 Hf1 C5 34.7(3)
C13 C9 Hf1 C5 147.4(2)
C14 C9 Hf1 C5 -89.9(4)
C10 C9 Hf1 C1 82.0(3)
C13 C9 Hf1 C1 -165.3(2)
C14 C9 Hf1 C1 -42.6(4)
C10 C9 Hf1 C13 -112.7(3)
C14 C9 Hf1 C13 122.7(4)
C10 C9 Hf1 C2 95.3(2)
C13 C9 Hf1 C2 -152.0(2)
C14 C9 Hf1 C2 -29.3(3)
C10 C9 Hf1 C3 71.6(2)
C13 C9 Hf1 C3 -175.7(2)
C14 C9 Hf1 C3 -53.0(3)
C10 C9 Hf1 C4 40.4(2)
C13 C9 Hf1 C4 153.1(2)
C14 C9 Hf1 C4 -84.2(3)
C10 C9 Hf1 C11 -36.7(2)
C13 C9 Hf1 C11 76.0(2)
C14 C9 Hf1 C11 -161.3(4)
C10 C9 Hf1 C12 -76.6(2)
C13 C9 Hf1 C12 36.16(19)
C14 C9 Hf1 C12 158.8(4)
C1 C5 Hf1 O2 -92.8(3)
C4 C5 Hf1 O2 150.2(3)
C1 C5 Hf1 N1 6.2(3)
C4 C5 Hf1 N1 -110.8(3)
C1 C5 Hf1 C10 146.0(3)
C4 C5 Hf1 C10 29.1(3)
C1 C5 Hf1 C9 127.6(3)
C4 C5 Hf1 C9 10.6(4)
C4 C5 Hf1 C1 -116.9(4)
C1 C5 Hf1 C13 172.6(3)
C4 C5 Hf1 C13 55.7(5)
C1 C5 Hf1 C2 37.4(3)
C4 C5 Hf1 C2 -79.6(3)
C1 C5 Hf1 C3 78.6(3)
C4 C5 Hf1 C3 -38.3(3)
C1 C5 Hf1 C4 116.9(4)
C1 C5 Hf1 C11 179.4(3)
C4 C5 Hf1 C11 62.4(3)
C1 C5 Hf1 C12 -159.1(2)
C4 C5 Hf1 C12 83.9(3)
C2 C1 Hf1 O2 -163.7(3)
C5 C1 Hf1 O2 83.2(3)
C6 C1 Hf1 O2 -38.3(4)
C2 C1 Hf1 N1 -61.8(3)
C5 C1 Hf1 N1 -174.9(3)
C6 C1 Hf1 N1 63.6(4)
C2 C1 Hf1 C10 68.0(3)
C5 C1 Hf1 C10 -45.1(3)
C6 C1 Hf1 C10 -166.6(4)
C2 C1 Hf1 C9 23.6(4)
C5 C1 Hf1 C9 -89.5(4)
C6 C1 Hf1 C9 149.0(4)
C2 C1 Hf1 C5 113.1(4)
C6 C1 Hf1 C5 -121.5(6)
C5 C1 Hf1 C2 -113.1(4)
C6 C1 Hf1 C2 125.4(6)
C2 C1 Hf1 C3 36.6(3)
C5 C1 Hf1 C3 -76.5(3)
C6 C1 Hf1 C3 162.0(5)
C2 C1 Hf1 C4 77.2(3)
C5 C1 Hf1 C4 -35.9(3)
C6 C1 Hf1 C4 -157.4(5)
C2 C1 Hf1 C11 112.2(3)
C5 C1 Hf1 C11 -0.9(4)
C6 C1 Hf1 C11 -122.4(4)
C2 C1 Hf1 C12 156.8(3)
C5 C1 Hf1 C12 43.7(5)
C6 C1 Hf1 C12 -77.8(5)
C12 C13 Hf1 O2 -45.9(2)
C9 C13 Hf1 O2 -161.4(2)
C12 C13 Hf1 N1 -146.6(2)
C9 C13 Hf1 N1 97.9(2)
C12 C13 Hf1 C10 77.4(2)
C9 C13 Hf1 C10 -38.1(2)
C12 C13 Hf1 C9 115.5(3)
C12 C13 Hf1 C5 44.8(4)
C9 C13 Hf1 C5 -70.7(4)
C12 C13 Hf1 C2 159.6(2)
C9 C13 Hf1 C2 44.1(3)
C12 C13 Hf1 C3 120.8(2)
C9 C13 Hf1 C3 5.3(3)
C12 C13 Hf1 C4 80.0(3)
C9 C13 Hf1 C4 -35.5(3)
C12 C13 Hf1 C11 36.6(2)
C9 C13 Hf1 C11 -78.9(2)
C9 C13 Hf1 C12 -115.5(3)
C1 C2 Hf1 O2 17.9(3)
C3 C2 Hf1 O2 134.5(3)
C1 C2 Hf1 N1 115.7(3)
C3 C2 Hf1 N1 -127.6(3)
C1 C2 Hf1 C10 -129.5(3)
C3 C2 Hf1 C10 -12.9(3)
C1 C2 Hf1 C9 -165.3(3)
C3 C2 Hf1 C9 -48.6(3)
C1 C2 Hf1 C5 -38.2(3)
C3 C2 Hf1 C5 78.5(3)
C3 C2 Hf1 C1 116.7(4)
C1 C2 Hf1 C13 170.1(2)
C3 C2 Hf1 C13 -73.2(4)
C1 C2 Hf1 C3 -116.7(4)
C1 C2 Hf1 C4 -78.8(3)
C3 C2 Hf1 C4 37.9(3)
C1 C2 Hf1 C11 -101.8(3)
C3 C2 Hf1 C11 14.9(4)
C1 C2 Hf1 C12 -134.7(5)
C3 C2 Hf1 C12 -18.0(8)
C2 C3 Hf1 O2 -63.8(3)
C4 C3 Hf1 O2 49.6(3)
C7B C3 Hf1 O2 160.3(8)
C7A C3 Hf1 O2 -168.8(6)
C2 C3 Hf1 N1 51.4(3)
C4 C3 Hf1 N1 164.8(3)
C7B C3 Hf1 N1 -84.5(8)
C7A C3 Hf1 N1 -53.5(6)
C2 C3 Hf1 C10 168.2(3)
C4 C3 Hf1 C10 -78.4(3)
C7B C3 Hf1 C10 32.3(8)
C7A C3 Hf1 C10 63.2(6)
C2 C3 Hf1 C9 137.3(3)
C4 C3 Hf1 C9 -109.3(3)
C7B C3 Hf1 C9 1.4(8)
C7A C3 Hf1 C9 32.4(6)
C2 C3 Hf1 C5 -75.6(3)
C4 C3 Hf1 C5 37.8(3)
C7B C3 Hf1 C5 148.5(8)
C7A C3 Hf1 C5 179.5(7)
C2 C3 Hf1 C1 -35.3(3)
C4 C3 Hf1 C1 78.1(3)
C7B C3 Hf1 C1 -171.2(8)
C7A C3 Hf1 C1 -140.3(7)
C2 C3 Hf1 C13 134.5(3)
C4 C3 Hf1 C13 -112.1(3)
C7B C3 Hf1 C13 -1.4(8)
C7A C3 Hf1 C13 29.5(7)
C4 C3 Hf1 C2 113.4(4)
C7B C3 Hf1 C2 -135.9(9)
C7A C3 Hf1 C2 -104.9(7)
C2 C3 Hf1 C4 -113.4(4)
C7B C3 Hf1 C4 110.7(8)
C7A C3 Hf1 C4 141.7(7)
C2 C3 Hf1 C11 -169.6(3)
C4 C3 Hf1 C11 -56.2(3)
C7B C3 Hf1 C11 54.4(8)
C7A C3 Hf1 C11 85.4(6)
C2 C3 Hf1 C12 174.4(2)
C4 C3 Hf1 C12 -72.2(3)
C7B C3 Hf1 C12 38.5(8)
C7A C3 Hf1 C12 69.4(7)
C5 C4 Hf1 O2 -31.4(3)
C3 C4 Hf1 O2 -144.3(2)
C8A C4 Hf1 O2 108.7(9)
C8B C4 Hf1 O2 75.3(7)
C5 C4 Hf1 N1 93.4(3)
C3 C4 Hf1 N1 -19.5(3)
C8A C4 Hf1 N1 -126.5(9)
C8B C4 Hf1 N1 -159.9(7)
C5 C4 Hf1 C10 -151.3(3)
C3 C4 Hf1 C10 95.8(3)
C8A C4 Hf1 C10 -11.2(9)
C8B C4 Hf1 C10 -44.6(7)
C5 C4 Hf1 C9 -172.2(3)
C3 C4 Hf1 C9 74.9(3)
C8A C4 Hf1 C9 -32.1(9)
C8B C4 Hf1 C9 -65.5(7)
C3 C4 Hf1 C5 -112.9(4)
C8A C4 Hf1 C5 140.1(10)
C8B C4 Hf1 C5 106.7(8)
C5 C4 Hf1 C1 35.8(3)
C3 C4 Hf1 C1 -77.1(3)
C8A C4 Hf1 C1 175.9(9)
C8B C4 Hf1 C1 142.5(7)
C5 C4 Hf1 C13 -153.5(3)
C3 C4 Hf1 C13 93.7(3)
C8A C4 Hf1 C13 -13.4(9)
C8B C4 Hf1 C13 -46.8(7)
C5 C4 Hf1 C2 75.0(3)
C3 C4 Hf1 C2 -37.8(3)
C8A C4 Hf1 C2 -144.9(9)
C8B C4 Hf1 C2 -178.3(7)
C5 C4 Hf1 C3 112.9(4)
C8A C4 Hf1 C3 -107.0(9)
C8B C4 Hf1 C3 -140.4(8)
C5 C4 Hf1 C11 -120.1(3)
C3 C4 Hf1 C11 127.0(3)
C8A C4 Hf1 C11 19.9(9)
C8B C4 Hf1 C11 -13.5(7)
C5 C4 Hf1 C12 -117.2(3)
C3 C4 Hf1 C12 129.9(2)
C8A C4 Hf1 C12 22.9(9)
C8B C4 Hf1 C12 -10.5(7)
C10 C11 Hf1 O2 179.7(2)
C12 C11 Hf1 O2 65.6(2)
C15 C11 Hf1 O2 -56.6(4)
C10 C11 Hf1 N1 73.5(3)
C12 C11 Hf1 N1 -40.6(3)
C15 C11 Hf1 N1 -162.9(3)
C12 C11 Hf1 C10 -114.1(3)
C15 C11 Hf1 C10 123.6(4)
C10 C11 Hf1 C9 36.8(2)
C12 C11 Hf1 C9 -77.3(2)
C15 C11 Hf1 C9 160.4(4)
C10 C11 Hf1 C5 -98.8(2)
C12 C11 Hf1 C5 147.1(2)
C15 C11 Hf1 C5 24.8(4)
C10 C11 Hf1 C1 -98.4(3)
C12 C11 Hf1 C1 147.5(2)
C15 C11 Hf1 C1 25.3(4)
C10 C11 Hf1 C13 77.7(2)
C12 C11 Hf1 C13 -36.40(19)
C15 C11 Hf1 C13 -158.7(4)
C10 C11 Hf1 C2 -52.6(3)
C12 C11 Hf1 C2 -166.7(2)
C15 C11 Hf1 C2 71.0(4)
C10 C11 Hf1 C3 -44.4(2)
C12 C11 Hf1 C3 -158.5(2)
C15 C11 Hf1 C3 79.3(4)
C10 C11 Hf1 C4 -70.8(2)
C12 C11 Hf1 C4 175.1(2)
C15 C11 Hf1 C4 52.8(4)
C10 C11 Hf1 C12 114.1(3)
C15 C11 Hf1 C12 -122.3(4)
C13 C12 Hf1 O2 133.4(2)
C11 C12 Hf1 O2 -110.9(2)
C16 C12 Hf1 O2 10.8(3)
C13 C12 Hf1 N1 34.4(2)
C11 C12 Hf1 N1 150.1(2)
C16 C12 Hf1 N1 -88.3(3)
C13 C12 Hf1 C10 -78.0(2)
C11 C12 Hf1 C10 37.7(2)
C16 C12 Hf1 C10 159.4(3)
C13 C12 Hf1 C9 -37.2(2)
C11 C12 Hf1 C9 78.5(2)
C16 C12 Hf1 C9 -159.9(3)
C13 C12 Hf1 C5 -158.3(2)
C11 C12 Hf1 C5 -42.6(3)
C16 C12 Hf1 C5 79.1(3)
C13 C12 Hf1 C1 173.9(3)
C11 C12 Hf1 C1 -70.4(4)
C16 C12 Hf1 C1 51.3(5)
C11 C12 Hf1 C13 115.7(3)
C16 C12 Hf1 C13 -122.6(4)
C13 C12 Hf1 C2 -72.1(6)
C11 C12 Hf1 C2 43.6(7)
C16 C12 Hf1 C2 165.3(5)
C13 C12 Hf1 C3 -85.7(3)
C11 C12 Hf1 C3 30.0(3)
C16 C12 Hf1 C3 151.7(3)
C13 C12 Hf1 C4 -121.3(2)
C11 C12 Hf1 C4 -5.6(3)
C16 C12 Hf1 C4 116.0(3)
C13 C12 Hf1 C11 -115.7(3)
C16 C12 Hf1 C11 121.7(4)
Hf1 N1 Hf2 N2 -69.0(4)
Hf1 N1 Hf2 C17 61.2(4)
Hf1 N1 Hf2 C21 66.5(4)
Hf1 N1 Hf2 C18 28.8(4)
Hf1 N1 Hf2 C25 154.9(3)
Hf1 N1 Hf2 C26 167.8(3)
Hf1 N1 Hf2 C29 179.6(4)
Hf1 N1 Hf2 C20 27.9(4)
Hf1 N1 Hf2 C19 9.1(4)
Hf1 N1 Hf2 C27 -150.6(3)
Hf1 N1 Hf2 C28 -150.9(4)
C33 N2 Hf2 N1 161.4(9)
C33 N2 Hf2 C17 64.6(10)
C33 N2 Hf2 C21 25.2(10)
C33 N2 Hf2 C18 78.7(9)
C33 N2 Hf2 C25 -82.0(9)
C33 N2 Hf2 C26 -57.6(9)
C33 N2 Hf2 C29 -113.8(9)
C33 N2 Hf2 C20 25.8(9)
C33 N2 Hf2 C19 55.8(9)
C33 N2 Hf2 C27 -72.9(9)
C33 N2 Hf2 C28 -105.2(9)
C18 C17 Hf2 N1 -75.5(2)
C21 C17 Hf2 N1 171.6(2)
C22 C17 Hf2 N1 47.5(3)
C18 C17 Hf2 N2 26.1(3)
C21 C17 Hf2 N2 -86.7(2)
C22 C17 Hf2 N2 149.2(2)
C18 C17 Hf2 C21 112.8(3)
C22 C17 Hf2 C21 -124.2(4)
C21 C17 Hf2 C18 -112.8(3)
C22 C17 Hf2 C18 123.0(4)
C18 C17 Hf2 C25 -178.4(2)
C21 C17 Hf2 C25 68.7(2)
C22 C17 Hf2 C25 -55.4(3)
C18 C17 Hf2 C26 149.7(2)
C21 C17 Hf2 C26 36.9(2)
C22 C17 Hf2 C26 -87.3(3)
C18 C17 Hf2 C29 -155.52(19)
C21 C17 Hf2 C29 91.7(2)
C22 C17 Hf2 C29 -32.5(3)
C18 C17 Hf2 C20 76.3(2)
C21 C17 Hf2 C20 -36.53(19)
C22 C17 Hf2 C20 -160.7(3)
C18 C17 Hf2 C19 36.63(19)
C21 C17 Hf2 C19 -76.2(2)
C22 C17 Hf2 C19 159.7(3)
C18 C17 Hf2 C27 140.2(2)
C21 C17 Hf2 C27 27.4(3)
C22 C17 Hf2 C27 -96.7(3)
C18 C17 Hf2 C28 -173.0(2)
C21 C17 Hf2 C28 74.2(3)
C22 C17 Hf2 C28 -50.0(4)
C20 C21 Hf2 N1 -125.5(2)
C17 C21 Hf2 N1 -9.8(2)
C20 C21 Hf2 N2 1.0(2)
C17 C21 Hf2 N2 116.7(2)
C20 C21 Hf2 C17 -115.7(3)
C20 C21 Hf2 C18 -77.3(2)
C17 C21 Hf2 C18 38.40(19)
C20 C21 Hf2 C25 134.3(2)
C17 C21 Hf2 C25 -110.0(2)
C20 C21 Hf2 C26 101.5(2)
C17 C21 Hf2 C26 -142.8(2)
C20 C21 Hf2 C29 139.4(2)
C17 C21 Hf2 C29 -104.9(2)
C17 C21 Hf2 C20 115.7(3)
C20 C21 Hf2 C19 -36.86(19)
C17 C21 Hf2 C19 78.8(2)
C20 C21 Hf2 C27 84.3(2)
C17 C21 Hf2 C27 -160.01(19)
C20 C21 Hf2 C28 105.6(2)
C17 C21 Hf2 C28 -138.7(2)
C19 C18 Hf2 N1 -143.1(2)
C17 C18 Hf2 N1 101.7(2)
C19 C18 Hf2 N2 -44.7(2)
C17 C18 Hf2 N2 -159.9(2)
C19 C18 Hf2 C17 115.2(3)
C19 C18 Hf2 C21 76.8(2)
C17 C18 Hf2 C21 -38.41(19)
C19 C18 Hf2 C25 117.1(2)
C17 C18 Hf2 C25 1.9(3)
C19 C18 Hf2 C26 75.2(2)
C17 C18 Hf2 C26 -40.0(3)
C19 C18 Hf2 C29 156.5(2)
C17 C18 Hf2 C29 41.3(3)
C19 C18 Hf2 C20 36.17(19)
C17 C18 Hf2 C20 -79.0(2)
C17 C18 Hf2 C19 -115.2(3)
C19 C18 Hf2 C27 36.0(3)
C17 C18 Hf2 C27 -79.2(3)
C26 C25 Hf2 N1 162.6(2)
C29 C25 Hf2 N1 50.3(2)
C30 C25 Hf2 N1 -72.5(3)
C26 C25 Hf2 N2 47.5(3)
C29 C25 Hf2 N2 -64.8(3)
C30 C25 Hf2 N2 172.4(3)
C26 C25 Hf2 C17 -107.4(2)
C29 C25 Hf2 C17 140.3(2)
C30 C25 Hf2 C17 17.5(3)
C26 C25 Hf2 C21 -76.5(2)
C29 C25 Hf2 C21 171.3(2)
C30 C25 Hf2 C21 48.4(3)
C26 C25 Hf2 C18 -108.5(2)
C29 C25 Hf2 C18 139.3(2)
C30 C25 Hf2 C18 16.4(4)
C29 C25 Hf2 C26 -112.2(3)
C30 C25 Hf2 C26 124.9(4)
C26 C25 Hf2 C29 112.2(3)
C30 C25 Hf2 C29 -122.8(4)
C26 C25 Hf2 C20 -53.0(2)
C29 C25 Hf2 C20 -165.2(2)
C30 C25 Hf2 C20 72.0(3)
C26 C25 Hf2 C19 -66.4(3)
C29 C25 Hf2 C19 -178.67(19)
C30 C25 Hf2 C19 58.5(4)
C26 C25 Hf2 C27 36.4(2)
C29 C25 Hf2 C27 -75.9(2)
C30 C25 Hf2 C27 161.3(4)
C26 C25 Hf2 C28 76.1(2)
C29 C25 Hf2 C28 -36.1(2)
C30 C25 Hf2 C28 -158.9(4)
C27 C26 Hf2 N1 91.9(3)
C25 C26 Hf2 N1 -23.8(3)
C27 C26 Hf2 N2 -28.9(2)
C25 C26 Hf2 N2 -144.6(2)
C27 C26 Hf2 C17 -167.1(2)
C25 C26 Hf2 C17 77.2(2)
C27 C26 Hf2 C21 -147.3(2)
C25 C26 Hf2 C21 97.0(2)
C27 C26 Hf2 C18 -146.0(2)
C25 C26 Hf2 C18 98.3(2)
C27 C26 Hf2 C25 115.7(3)
C27 C26 Hf2 C29 77.2(2)
C25 C26 Hf2 C29 -38.5(2)
C27 C26 Hf2 C20 -115.2(2)
C25 C26 Hf2 C20 129.1(2)
C27 C26 Hf2 C19 -110.8(2)
C25 C26 Hf2 C19 133.5(2)
C25 C26 Hf2 C27 -115.7(3)
C27 C26 Hf2 C28 36.7(2)
C25 C26 Hf2 C28 -79.0(2)
C25 C29 Hf2 N1 -130.7(2)
C28 C29 Hf2 N1 113.0(2)
C25 C29 Hf2 N2 132.4(2)
C28 C29 Hf2 N2 16.1(2)
C25 C29 Hf2 C17 -46.2(2)
C28 C29 Hf2 C17 -162.5(2)
C25 C29 Hf2 C21 -9.5(2)
C28 C29 Hf2 C21 -125.8(2)
C25 C29 Hf2 C18 -70.3(3)
C28 C29 Hf2 C18 173.4(2)
C28 C29 Hf2 C25 -116.3(3)
C25 C29 Hf2 C26 38.6(2)
C28 C29 Hf2 C26 -77.7(2)
C25 C29 Hf2 C20 20.7(3)
C28 C29 Hf2 C20 -95.6(2)
C25 C29 Hf2 C19 4.3(6)
C28 C29 Hf2 C19 -112.1(5)
C25 C29 Hf2 C27 79.2(2)
C28 C29 Hf2 C27 -37.1(2)
C25 C29 Hf2 C28 116.3(3)
C19 C20 Hf2 N1 -35.5(3)
C21 C20 Hf2 N1 79.2(2)
C24 C20 Hf2 N1 -158.1(2)
C19 C20 Hf2 N2 66.1(2)
C21 C20 Hf2 N2 -179.2(2)
C24 C20 Hf2 N2 -56.5(3)
C19 C20 Hf2 C17 -77.6(2)
C21 C20 Hf2 C17 37.09(19)
C24 C20 Hf2 C17 159.7(3)
C19 C20 Hf2 C21 -114.7(3)
C24 C20 Hf2 C21 122.7(4)
C19 C20 Hf2 C18 -36.55(18)
C21 C20 Hf2 C18 78.1(2)
C24 C20 Hf2 C18 -159.2(3)
C19 C20 Hf2 C25 -161.81(19)
C21 C20 Hf2 C25 -47.1(2)
C24 C20 Hf2 C25 75.5(3)
C19 C20 Hf2 C26 172.5(2)
C21 C20 Hf2 C26 -72.8(2)
C24 C20 Hf2 C26 49.9(3)
C19 C20 Hf2 C29 -173.19(19)
C21 C20 Hf2 C29 -58.5(3)
C24 C20 Hf2 C29 64.2(3)
C21 C20 Hf2 C19 114.7(3)
C24 C20 Hf2 C19 -122.7(4)
C19 C20 Hf2 C27 143.4(2)
C21 C20 Hf2 C27 -101.9(2)
C24 C20 Hf2 C27 20.7(3)
C19 C20 Hf2 C28 143.04(19)
C21 C20 Hf2 C28 -102.3(2)
C24 C20 Hf2 C28 20.4(3)
C20 C19 Hf2 N1 154.69(19)
C18 C19 Hf2 N1 38.5(2)
C23 C19 Hf2 N1 -83.9(3)
C20 C19 Hf2 N2 -109.6(2)
C18 C19 Hf2 N2 134.3(2)
C23 C19 Hf2 N2 11.9(3)
C20 C19 Hf2 C17 78.8(2)
C18 C19 Hf2 C17 -37.44(19)
C23 C19 Hf2 C17 -159.8(3)
C20 C19 Hf2 C21 37.50(19)
C18 C19 Hf2 C21 -78.7(2)
C23 C19 Hf2 C21 158.9(3)
C20 C19 Hf2 C18 116.2(3)
C23 C19 Hf2 C18 -122.4(4)
C20 C19 Hf2 C25 25.1(3)
C18 C19 Hf2 C25 -91.1(2)
C23 C19 Hf2 C25 146.5(3)
C20 C19 Hf2 C26 -8.3(2)
C18 C19 Hf2 C26 -124.5(2)
C23 C19 Hf2 C26 113.1(3)
C20 C19 Hf2 C29 21.9(6)
C18 C19 Hf2 C29 -94.3(5)
C23 C19 Hf2 C29 143.3(5)
C18 C19 Hf2 C20 -116.2(3)
C23 C19 Hf2 C20 121.4(4)
C20 C19 Hf2 C27 -44.6(2)
C18 C19 Hf2 C27 -160.76(19)
C23 C19 Hf2 C27 76.8(3)
C20 C19 Hf2 C28 -68.9(3)
C18 C19 Hf2 C28 174.9(2)
C23 C19 Hf2 C28 52.5(4)
C26 C27 Hf2 N1 -115.7(2)
C28 C27 Hf2 N1 -0.5(3)
C31 C27 Hf2 N1 122.5(3)
C26 C27 Hf2 N2 151.6(2)
C28 C27 Hf2 N2 -93.2(2)
C31 C27 Hf2 N2 29.8(3)
C26 C27 Hf2 C17 17.6(3)
C28 C27 Hf2 C17 132.8(2)
C31 C27 Hf2 C17 -104.2(3)
C26 C27 Hf2 C21 32.5(2)
C28 C27 Hf2 C21 147.7(2)
C31 C27 Hf2 C21 -89.3(3)
C26 C27 Hf2 C18 65.4(3)
C28 C27 Hf2 C18 -179.4(2)
C31 C27 Hf2 C18 -56.4(5)
C26 C27 Hf2 C25 -37.0(2)
C28 C27 Hf2 C25 78.2(2)
C31 C27 Hf2 C25 -158.8(4)
C28 C27 Hf2 C26 115.2(3)
C31 C27 Hf2 C26 -121.8(4)
C26 C27 Hf2 C29 -77.8(2)
C28 C27 Hf2 C29 37.4(2)
C31 C27 Hf2 C29 160.4(4)
C26 C27 Hf2 C20 65.3(2)
C28 C27 Hf2 C20 -179.5(2)
C31 C27 Hf2 C20 -56.5(3)
C26 C27 Hf2 C19 87.5(2)
C28 C27 Hf2 C19 -157.4(2)
C31 C27 Hf2 C19 -34.4(4)
C26 C27 Hf2 C28 -115.2(3)
C31 C27 Hf2 C28 123.0(4)
C29 C28 Hf2 N1 -66.0(2)
C27 C28 Hf2 N1 179.6(2)
C32 C28 Hf2 N1 56.1(3)
C29 C28 Hf2 N2 -164.9(2)
C27 C28 Hf2 N2 80.7(2)
C32 C28 Hf2 N2 -42.8(3)
C29 C28 Hf2 C17 29.9(3)
C27 C28 Hf2 C17 -84.5(3)
C32 C28 Hf2 C17 151.9(3)
C29 C28 Hf2 C21 72.4(2)
C27 C28 Hf2 C21 -42.0(3)
C32 C28 Hf2 C21 -165.5(3)
C29 C28 Hf2 C25 36.6(2)
C27 C28 Hf2 C25 -77.8(2)
C32 C28 Hf2 C25 158.7(4)
C29 C28 Hf2 C26 77.4(2)
C27 C28 Hf2 C26 -37.0(2)
C32 C28 Hf2 C26 -160.5(4)
C27 C28 Hf2 C29 -114.4(3)
C32 C28 Hf2 C29 122.1(4)
C29 C28 Hf2 C20 115.1(2)
C27 C28 Hf2 C20 0.7(3)
C32 C28 Hf2 C20 -122.9(3)
C29 C28 Hf2 C19 155.4(2)
C27 C28 Hf2 C19 41.0(3)
C32 C28 Hf2 C19 -82.6(4)
C29 C28 Hf2 C27 114.4(3)
C32 C28 Hf2 C27 -123.5(4)

loop_
_platon_squeeze_void_nr
_platon_squeeze_void_average_x
_platon_squeeze_void_average_y
_platon_squeeze_void_average_z
_platon_squeeze_void_volume
_platon_squeeze_void_count_electrons
_platon_squeeze_void_content
1 0.500 0.000 0.000 158 39 ' '
2 0.500 0.500 0.500 158 39 ' '
